data_4336622
loop_
_publ_author_name
'Nian-Tzu Suen'
'Svilen Bobev'

_publ_section_title
;
 Synthesis and Structural Characterization of RE7Zn21Tt2 (RE = La-Nd; Tt =
 Ge, Sn, and Pb): New Structure Type Among the Polar Intermetallic Phases
;
_journal_name_full 'Inorganic Chemistry'
_journal_page_first 12731
_journal_page_last 12740
_journal_paper_doi 10.1021/ic4019844
_journal_volume 52
_journal_year 2013
_chemical_formula_moiety Pr7Zn21.26Pb1.74
_chemical_formula_sum 'Pb1.74 Pr7 Zn21.26'
_chemical_formula_weight 2736.65
_chemical_name_systematic
; 
 ? 
;
_space_group_IT_number 55
_symmetry_cell_setting orthorhombic
_symmetry_space_group_name_Hall '-P 2 2ab'
_symmetry_space_group_name_H-M 'P b a m'
_atom_sites_solution_primary direct
_atom_sites_solution_secondary difmap
_audit_creation_method SHELXL-97
_cell_angle_alpha 90.00
_cell_angle_beta 90.00
_cell_angle_gamma 90.00
_cell_formula_units_Z 2
_cell_length_a 15.6230(14)
_cell_length_b 17.3005(15)
_cell_length_c 4.4741(4)
_cell_measurement_reflns_used 2178
_cell_measurement_temperature 200(2)
_cell_measurement_theta_max 30.66
_cell_measurement_theta_min 3.77
_cell_volume 1209.29(19)
_computing_cell_refinement 'Bruker SAINT'
_computing_data_collection 'Bruker APEX2'
_computing_data_reduction 'Bruker SAINT'
_computing_molecular_graphics 'Bruker SHELXTL'
_computing_publication_material 'Bruker SHELXTL'
_computing_structure_refinement 'SHELXL-97 (Sheldrick, 2008)'
_computing_structure_solution 'SHELXS-97 (Sheldrick, 2008)'
_diffrn_ambient_temperature 200(2)
_diffrn_measured_fraction_theta_full 1.000
_diffrn_measured_fraction_theta_max 1.000
_diffrn_measurement_device_type 'Bruker APEX-II CCD'
_diffrn_measurement_method '\f and \w scans'
_diffrn_radiation_monochromator graphite
_diffrn_radiation_source 'fine-focus sealed tube'
_diffrn_radiation_type MoK\a
_diffrn_radiation_wavelength 0.71073
_diffrn_reflns_av_R_equivalents 0.0574
_diffrn_reflns_av_sigmaI/netI 0.0277
_diffrn_reflns_limit_h_max 19
_diffrn_reflns_limit_h_min -19
_diffrn_reflns_limit_k_max 21
_diffrn_reflns_limit_k_min -21
_diffrn_reflns_limit_l_max 5
_diffrn_reflns_limit_l_min -5
_diffrn_reflns_number 14102
_diffrn_reflns_theta_full 26.35
_diffrn_reflns_theta_max 26.35
_diffrn_reflns_theta_min 1.76
_exptl_absorpt_coefficient_mu 46.439
_exptl_absorpt_correction_T_max 0.2933
_exptl_absorpt_correction_T_min 0.2239
_exptl_absorpt_correction_type multi-scan
_exptl_crystal_colour silver
_exptl_crystal_density_diffrn 7.516
_exptl_crystal_description irregular
_exptl_crystal_F_000 2387
_exptl_crystal_size_max 0.05
_exptl_crystal_size_mid 0.04
_exptl_crystal_size_min 0.04
_refine_diff_density_max 1.090
_refine_diff_density_min -1.966
_refine_diff_density_rms 0.369
_refine_ls_extinction_method none
_refine_ls_goodness_of_fit_ref 1.065
_refine_ls_matrix_type full
_refine_ls_number_parameters 94
_refine_ls_number_reflns 1410
_refine_ls_number_restraints 0
_refine_ls_restrained_S_all 1.065
_refine_ls_R_factor_all 0.0276
_refine_ls_R_factor_gt 0.0231
_refine_ls_shift/su_max 0.000
_refine_ls_shift/su_mean 0.000
_refine_ls_structure_factor_coef Fsqd
_refine_ls_weighting_details 'calc w=1/[\s^2^(Fo^2^)+(0.0161P)^2^+0.0000P] where P=(Fo^2^+2Fc^2^)/3'
_refine_ls_weighting_scheme calc
_refine_ls_wR_factor_gt 0.0433
_refine_ls_wR_factor_ref 0.0446
_reflns_number_gt 1279
_reflns_number_total 1410
_reflns_threshold_expression >2sigma(I)
_cod_data_source_file ic4019844_si_002_10.cif
_cod_data_source_block PrZnPb
_cod_database_code 4336622

loop_
_symmetry_equiv_pos_as_xyz
'x, y, z'
'-x, -y, z'
'-x+1/2, y+1/2, -z'
'x+1/2, -y+1/2, -z'
'-x, -y, -z'
'x, y, -z'
'x-1/2, -y-1/2, z'
'-x-1/2, y-1/2, z'

loop_
_atom_site_label
_atom_site_type_symbol
_atom_site_fract_x
_atom_site_fract_y
_atom_site_fract_z
_atom_site_U_iso_or_equiv
_atom_site_adp_type
_atom_site_occupancy
_atom_site_symmetry_multiplicity
_atom_site_calc_flag
_atom_site_refinement_flags
Pr1 Pr 0.16960(3) 0.18119(3) 0.5000 0.00393(13) Uani 1 2 d S
Pr2 Pr 0.41461(4) 0.25397(3) 0.5000 0.00787(14) Uani 1 2 d S
Pr3 Pr 0.16203(3) 0.45568(3) 0.0000 0.00425(13) Uani 1 2 d S
Pr4 Pr 0.0000 0.0000 0.5000 0.00624(18) Uani 1 4 d S
Pb1 Pb 0.01801(3) 0.14162(2) 0.0000 0.00578(14) Uani 0.871(3) 2 d SP
Zn1 Zn 0.01801(3) 0.14162(2) 0.0000 0.00578(14) Uani 0.129(3) 2 d SP
Zn2 Zn 0.07282(8) 0.36048(7) 0.5000 0.0093(3) Uani 1 2 d S
Zn3 Zn 0.24763(8) 0.35326(7) 0.5000 0.0089(3) Uani 1 2 d S
Zn4 Zn 0.29811(8) 0.49279(7) 0.5000 0.0084(3) Uani 1 2 d S
Zn5 Zn 0.35203(8) 0.07948(7) 0.5000 0.0089(3) Uani 1 2 d S
Zn6 Zn 0.07986(8) 0.28842(7) 0.0000 0.0077(3) Uani 1 2 d S
Zn7 Zn 0.15969(8) 0.05098(7) 0.0000 0.0075(3) Uani 1 2 d S
Zn8 Zn 0.25684(7) 0.28083(7) 0.0000 0.0061(3) Uani 1 2 d S
Zn9 Zn 0.30547(7) 0.14182(7) 0.0000 0.0061(3) Uani 1 2 d S
Zn10 Zn 0.35432(8) 0.40201(7) 0.0000 0.0096(3) Uani 1 2 d S
Zn11 Zn 0.46609(7) 0.09886(7) 0.0000 0.0084(3) Uani 1 2 d S
Zn12 Zn 0.0000 0.5000 0.5000 0.0102(4) Uani 1 4 d S

loop_
_atom_site_aniso_label
_atom_site_aniso_U_11
_atom_site_aniso_U_22
_atom_site_aniso_U_33
_atom_site_aniso_U_23
_atom_site_aniso_U_13
_atom_site_aniso_U_12
Pr1 0.0045(3) 0.0048(3) 0.0026(3) 0.000 0.000 -0.0006(2)
Pr2 0.0057(3) 0.0111(3) 0.0067(3) 0.000 0.000 -0.0024(2)
Pr3 0.0046(3) 0.0051(3) 0.0031(3) 0.000 0.000 0.0000(2)
Pr4 0.0071(4) 0.0058(4) 0.0058(4) 0.000 0.000 -0.0027(3)
Pb1 0.0047(2) 0.0066(2) 0.0061(2) 0.000 0.000 -0.00020(16)
Zn1 0.0047(2) 0.0066(2) 0.0061(2) 0.000 0.000 -0.00020(16)
Zn2 0.0136(7) 0.0091(6) 0.0051(6) 0.000 0.000 -0.0034(5)
Zn3 0.0139(7) 0.0069(6) 0.0058(6) 0.000 0.000 0.0021(5)
Zn4 0.0083(6) 0.0119(7) 0.0050(6) 0.000 0.000 -0.0040(5)
Zn5 0.0143(7) 0.0075(6) 0.0048(6) 0.000 0.000 0.0009(5)
Zn6 0.0099(6) 0.0068(6) 0.0062(6) 0.000 0.000 0.0014(5)
Zn7 0.0105(6) 0.0069(6) 0.0050(6) 0.000 0.000 0.0014(5)
Zn8 0.0079(6) 0.0056(6) 0.0047(6) 0.000 0.000 0.0000(5)
Zn9 0.0070(6) 0.0058(6) 0.0056(6) 0.000 0.000 0.0017(5)
Zn10 0.0092(7) 0.0069(6) 0.0126(7) 0.000 0.000 -0.0006(5)
Zn11 0.0052(6) 0.0103(6) 0.0098(6) 0.000 0.000 -0.0009(5)
Zn12 0.0082(9) 0.0121(9) 0.0104(9) 0.000 0.000 0.0010(7)

loop_
_atom_type_symbol
_atom_type_description
_atom_type_scat_dispersion_real
_atom_type_scat_dispersion_imag
_atom_type_scat_source
Zn Zn 0.2839 1.4301 'International Tables Vol C Tables 4.2.6.8 and 6.1.1.4'
Pr Pr -0.2180 2.8214 'International Tables Vol C Tables 4.2.6.8 and 6.1.1.4'
Pb Pb -3.3944 10.1111 'International Tables Vol C Tables 4.2.6.8 and 6.1.1.4'

loop_
_geom_angle_atom_site_label_1
_geom_angle_atom_site_label_2
_geom_angle_atom_site_label_3
_geom_angle
_geom_angle_site_symmetry_1
_geom_angle_site_symmetry_3
Zn8 Pr1 Zn8 91.02(3) . 1_556
Zn8 Pr1 Zn9 47.24(3) . .
Zn8 Pr1 Zn9 109.37(3) 1_556 .
Zn8 Pr1 Zn9 109.37(3) . 1_556
Zn8 Pr1 Zn9 47.24(3) 1_556 1_556
Zn9 Pr1 Zn9 90.20(3) . 1_556
Zn8 Pr1 Zn7 84.76(2) . .
Zn8 Pr1 Zn7 155.90(4) 1_556 .
Zn9 Pr1 Zn7 51.78(3) . .
Zn9 Pr1 Zn7 112.23(3) 1_556 .
Zn8 Pr1 Zn7 155.90(4) . 1_556
Zn8 Pr1 Zn7 84.76(2) 1_556 1_556
Zn9 Pr1 Zn7 112.23(3) . 1_556
Zn9 Pr1 Zn7 51.78(3) 1_556 1_556
Zn7 Pr1 Zn7 89.46(3) . 1_556
Zn8 Pr1 Zn3 47.669(19) . .
Zn8 Pr1 Zn3 47.669(19) 1_556 .
Zn9 Pr1 Zn3 86.84(3) . .
Zn9 Pr1 Zn3 86.84(3) 1_556 .
Zn7 Pr1 Zn3 132.40(2) . .
Zn7 Pr1 Zn3 132.40(2) 1_556 .
Zn8 Pr1 Zn6 111.56(3) . 1_556
Zn8 Pr1 Zn6 51.55(3) 1_556 1_556
Zn9 Pr1 Zn6 155.11(4) . 1_556
Zn9 Pr1 Zn6 85.70(2) 1_556 1_556
Zn7 Pr1 Zn6 150.96(3) . 1_556
Zn7 Pr1 Zn6 84.17(2) 1_556 1_556
Zn3 Pr1 Zn6 68.45(3) . 1_556
Zn8 Pr1 Zn6 51.55(3) . .
Zn8 Pr1 Zn6 111.56(3) 1_556 .
Zn9 Pr1 Zn6 85.70(2) . .
Zn9 Pr1 Zn6 155.11(4) 1_556 .
Zn7 Pr1 Zn6 84.17(2) . .
Zn7 Pr1 Zn6 150.96(3) 1_556 .
Zn3 Pr1 Zn6 68.45(3) . .
Zn6 Pr1 Zn6 87.79(3) 1_556 .
Zn8 Pr1 Zn4 118.47(3) . 3_546
Zn8 Pr1 Zn4 118.47(3) 1_556 3_546
Zn9 Pr1 Zn4 71.58(3) . 3_546
Zn9 Pr1 Zn4 71.58(3) 1_556 3_546
Zn7 Pr1 Zn4 46.136(18) . 3_546
Zn7 Pr1 Zn4 46.135(18) 1_556 3_546
Zn3 Pr1 Zn4 148.93(4) . 3_546
Zn6 Pr1 Zn4 129.39(2) 1_556 3_546
Zn6 Pr1 Zn4 129.39(2) . 3_546
Zn8 Pr1 Pb1 86.725(19) . .
Zn8 Pr1 Pb1 154.38(3) 1_556 .
Zn9 Pr1 Pb1 87.583(19) . .
Zn9 Pr1 Pb1 155.48(3) 1_556 .
Zn7 Pr1 Pb1 49.21(2) . .
Zn7 Pr1 Pb1 107.01(3) 1_556 .
Zn3 Pr1 Pb1 117.38(2) . .
Zn6 Pr1 Pb1 105.96(3) 1_556 .
Zn6 Pr1 Pb1 48.95(2) . .
Zn4 Pr1 Pb1 84.58(2) 3_546 .
Zn3 Pr2 Zn2 174.67(4) . 7_665
Zn3 Pr2 Zn5 105.42(4) . .
Zn2 Pr2 Zn5 69.25(3) 7_665 .
Zn3 Pr2 Zn1 96.19(2) . 7_666
Zn2 Pr2 Zn1 87.72(2) 7_665 7_666
Zn5 Pr2 Zn1 132.221(15) . 7_666
Zn3 Pr2 Pb1 96.19(2) . 7_666
Zn2 Pr2 Pb1 87.72(2) 7_665 7_666
Zn5 Pr2 Pb1 132.221(15) . 7_666
Zn1 Pr2 Pb1 0.000(12) 7_666 7_666
Zn3 Pr2 Zn1 96.19(2) . 7_665
Zn2 Pr2 Zn1 87.72(2) 7_665 7_665
Zn5 Pr2 Zn1 132.221(15) . 7_665
Zn1 Pr2 Zn1 85.422(18) 7_666 7_665
Pb1 Pr2 Zn1 85.422(18) 7_666 7_665
Zn3 Pr2 Pb1 96.19(2) . 7_665
Zn2 Pr2 Pb1 87.72(2) 7_665 7_665
Zn5 Pr2 Pb1 132.221(15) . 7_665
Zn1 Pr2 Pb1 85.422(18) 7_666 7_665
Pb1 Pr2 Pb1 85.422(18) 7_666 7_665
Zn1 Pr2 Pb1 0.000(12) 7_665 7_665
Zn3 Pr2 Zn8 46.48(2) . 1_556
Zn2 Pr2 Zn8 131.21(2) 7_665 1_556
Zn5 Pr2 Zn8 84.58(3) . 1_556
Zn1 Pr2 Zn8 80.327(19) 7_666 1_556
Pb1 Pr2 Zn8 80.327(19) 7_666 1_556
Zn1 Pr2 Zn8 137.30(3) 7_665 1_556
Pb1 Pr2 Zn8 137.30(3) 7_665 1_556
Zn3 Pr2 Zn8 46.48(2) . .
Zn2 Pr2 Zn8 131.21(2) 7_665 .
Zn5 Pr2 Zn8 84.58(3) . .
Zn1 Pr2 Zn8 137.30(3) 7_666 .
Pb1 Pr2 Zn8 137.30(3) 7_666 .
Zn1 Pr2 Zn8 80.328(19) 7_665 .
Pb1 Pr2 Zn8 80.328(19) 7_665 .
Zn8 Pr2 Zn8 83.46(3) 1_556 .
Zn3 Pr2 Zn9 84.01(3) . 1_556
Zn2 Pr2 Zn9 91.97(3) 7_665 1_556
Zn5 Pr2 Zn9 46.057(19) . 1_556
Zn1 Pr2 Zn9 96.393(15) 7_666 1_556
Pb1 Pr2 Zn9 96.393(15) 7_666 1_556
Zn1 Pr2 Zn9 178.15(2) 7_665 1_556
Pb1 Pr2 Zn9 178.15(2) 7_665 1_556
Zn8 Pr2 Zn9 43.68(3) 1_556 1_556
Zn8 Pr2 Zn9 98.53(3) . 1_556
Zn3 Pr2 Zn9 84.00(3) . .
Zn2 Pr2 Zn9 91.97(3) 7_665 .
Zn5 Pr2 Zn9 46.057(19) . .
Zn1 Pr2 Zn9 178.15(2) 7_666 .
Pb1 Pr2 Zn9 178.15(2) 7_666 .
Zn1 Pr2 Zn9 96.393(15) 7_665 .
Pb1 Pr2 Zn9 96.393(15) 7_665 .
Zn8 Pr2 Zn9 98.53(3) 1_556 .
Zn8 Pr2 Zn9 43.68(3) . .
Zn9 Pr2 Zn9 81.79(3) 1_556 .
Zn3 Pr2 Zn6 137.102(19) . 7_666
Zn2 Pr2 Zn6 44.93(2) 7_665 7_666
Zn5 Pr2 Zn6 91.60(3) . 7_666
Zn1 Pr2 Zn6 47.06(2) 7_666 7_666
Pb1 Pr2 Zn6 47.06(2) 7_666 7_666
Zn1 Pr2 Zn6 100.80(2) 7_665 7_666
Pb1 Pr2 Zn6 100.80(2) 7_665 7_666
Zn8 Pr2 Zn6 98.323(19) 1_556 7_666
Zn8 Pr2 Zn6 175.64(3) . 7_666
Zn9 Pr2 Zn6 80.23(2) 1_556 7_666
Zn9 Pr2 Zn6 131.97(3) . 7_666
Zn5 Pr3 Zn5 92.19(4) 3_556 3
Zn5 Pr3 Zn2 79.35(3) 3_556 .
Zn5 Pr3 Zn2 148.48(4) 3 .
Zn5 Pr3 Zn2 148.48(4) 3_556 1_554
Zn5 Pr3 Zn2 79.35(3) 3 1_554
Zn2 Pr3 Zn2 92.07(4) . 1_554
Zn5 Pr3 Zn10 105.74(3) 3_556 .
Zn5 Pr3 Zn10 105.74(3) 3 .
Zn2 Pr3 Zn10 105.78(3) . .
Zn2 Pr3 Zn10 105.78(3) 1_554 .
Zn5 Pr3 Zn3 158.32(4) 3_556 1_554
Zn5 Pr3 Zn3 84.63(3) 3 1_554
Zn2 Pr3 Zn3 113.78(3) . 1_554
Zn2 Pr3 Zn3 51.79(3) 1_554 1_554
Zn10 Pr3 Zn3 55.15(2) . 1_554
Zn5 Pr3 Zn3 84.63(3) 3_556 .
Zn5 Pr3 Zn3 158.32(4) 3 .
Zn2 Pr3 Zn3 51.79(3) . .
Zn2 Pr3 Zn3 113.78(3) 1_554 .
Zn10 Pr3 Zn3 55.15(2) . .
Zn3 Pr3 Zn3 90.44(3) 1_554 .
Zn5 Pr3 Zn4 52.84(3) 3_556 .
Zn5 Pr3 Zn4 114.74(3) 3 .
Zn2 Pr3 Zn4 84.24(2) . .
Zn2 Pr3 Zn4 157.10(4) 1_554 .
Zn10 Pr3 Zn4 54.25(2) . .
Zn3 Pr3 Zn4 109.39(3) 1_554 .
Zn3 Pr3 Zn4 47.51(3) . .
Zn5 Pr3 Zn4 114.74(3) 3_556 1_554
Zn5 Pr3 Zn4 52.84(3) 3 1_554
Zn2 Pr3 Zn4 157.10(4) . 1_554
Zn2 Pr3 Zn4 84.24(2) 1_554 1_554
Zn10 Pr3 Zn4 54.25(2) . 1_554
Zn3 Pr3 Zn4 47.51(3) 1_554 1_554
Zn3 Pr3 Zn4 109.39(3) . 1_554
Zn4 Pr3 Zn4 90.42(3) . 1_554
Zn5 Pr3 Zn6 127.01(2) 3_556 .
Zn5 Pr3 Zn6 127.01(2) 3 .
Zn2 Pr3 Zn6 48.22(2) . .
Zn2 Pr3 Zn6 48.22(2) 1_554 .
Zn10 Pr3 Zn6 96.75(3) . .
Zn3 Pr3 Zn6 70.01(3) 1_554 .
Zn3 Pr3 Zn6 70.01(3) . .
Zn4 Pr3 Zn6 117.36(3) . .
Zn4 Pr3 Zn6 117.36(3) 1_554 .
Zn5 Pr3 Zn11 54.48(2) 3_556 3
Zn5 Pr3 Zn11 54.48(2) 3 3
Zn2 Pr3 Zn11 97.49(3) . 3
Zn2 Pr3 Zn11 97.49(3) 1_554 3
Zn10 Pr3 Zn11 146.11(4) . 3
Zn3 Pr3 Zn11 134.749(17) 1_554 3
Zn3 Pr3 Zn11 134.749(17) . 3
Zn4 Pr3 Zn11 105.40(3) . 3
Zn4 Pr3 Zn11 105.40(3) 1_554 3
Zn6 Pr3 Zn11 117.14(4) . 3
Zn5 Pr3 Zn11 97.79(3) 3_556 7_565
Zn5 Pr3 Zn11 97.79(3) 3 7_565
Zn2 Pr3 Zn11 54.22(2) . 7_565
Zn2 Pr3 Zn11 54.22(2) 1_554 7_565
Zn10 Pr3 Zn11 145.69(4) . 7_565
Zn3 Pr3 Zn11 103.88(3) 1_554 7_565
Zn3 Pr3 Zn11 103.88(3) . 7_565
Zn4 Pr3 Zn11 134.790(17) . 7_565
Zn4 Pr3 Zn11 134.790(17) 1_554 7_565
Zn6 Pr3 Zn11 48.95(3) . 7_565
Zn11 Pr3 Zn11 68.19(4) 3 7_565
Zn4 Pr4 Zn4 180.0 7_565 3_546
Zn4 Pr4 Zn1 86.828(19) 7_565 5
Zn4 Pr4 Zn1 93.172(19) 3_546 5
Zn4 Pr4 Zn1 93.172(19) 7_565 1_556
Zn4 Pr4 Zn1 86.828(19) 3_546 1_556
Zn1 Pr4 Zn1 180.000(14) 5 1_556
Zn4 Pr4 Pb1 86.828(19) 7_565 5
Zn4 Pr4 Pb1 93.172(19) 3_546 5
Zn1 Pr4 Pb1 0.000(10) 5 5
Zn1 Pr4 Pb1 180.0 1_556 5
Zn4 Pr4 Pb1 93.172(19) 7_565 1_556
Zn4 Pr4 Pb1 86.828(19) 3_546 1_556
Zn1 Pr4 Pb1 180.000(14) 5 1_556
Zn1 Pr4 Pb1 0.000(17) 1_556 1_556
Pb1 Pr4 Pb1 180.000(14) 5 1_556
Zn4 Pr4 Zn1 86.828(19) 7_565 5_556
Zn4 Pr4 Zn1 93.172(19) 3_546 5_556
Zn1 Pr4 Zn1 84.423(12) 5 5_556
Zn1 Pr4 Zn1 95.577(12) 1_556 5_556
Pb1 Pr4 Zn1 84.423(12) 5 5_556
Pb1 Pr4 Zn1 95.577(12) 1_556 5_556
Zn4 Pr4 Pb1 86.828(19) 7_565 5_556
Zn4 Pr4 Pb1 93.172(19) 3_546 5_556
Zn1 Pr4 Pb1 84.423(12) 5 5_556
Zn1 Pr4 Pb1 95.577(12) 1_556 5_556
Pb1 Pr4 Pb1 84.423(12) 5 5_556
Pb1 Pr4 Pb1 95.577(12) 1_556 5_556
Zn1 Pr4 Pb1 0.000(17) 5_556 5_556
Zn4 Pr4 Pb1 93.173(19) 7_565 .
Zn4 Pr4 Pb1 86.827(19) 3_546 .
Zn1 Pr4 Pb1 95.578(12) 5 .
Zn1 Pr4 Pb1 84.422(12) 1_556 .
Pb1 Pr4 Pb1 95.578(12) 5 .
Pb1 Pr4 Pb1 84.422(12) 1_556 .
Zn1 Pr4 Pb1 180.0 5_556 .
Pb1 Pr4 Pb1 180.0 5_556 .
Zn4 Pr4 Zn7 44.815(18) 7_565 5
Zn4 Pr4 Zn7 135.185(18) 3_546 5
Zn1 Pr4 Zn7 47.01(2) 5 5
Zn1 Pr4 Zn7 132.99(2) 1_556 5
Pb1 Pr4 Zn7 47.01(2) 5 5
Pb1 Pr4 Zn7 132.99(2) 1_556 5
Zn1 Pr4 Zn7 100.700(18) 5_556 5
Pb1 Pr4 Zn7 100.700(18) 5_556 5
Pb1 Pr4 Zn7 79.301(18) . 5
Zn4 Pr4 Zn7 135.185(18) 7_565 1_556
Zn4 Pr4 Zn7 44.815(18) 3_546 1_556
Zn1 Pr4 Zn7 132.99(2) 5 1_556
Zn1 Pr4 Zn7 47.01(2) 1_556 1_556
Pb1 Pr4 Zn7 132.99(2) 5 1_556
Pb1 Pr4 Zn7 47.01(2) 1_556 1_556
Zn1 Pr4 Zn7 79.300(18) 5_556 1_556
Pb1 Pr4 Zn7 79.300(18) 5_556 1_556
Pb1 Pr4 Zn7 100.699(18) . 1_556
Zn7 Pr4 Zn7 180.0 5 1_556
Zn10 Pb1 Zn7 128.24(4) 7_565 .
Zn10 Pb1 Zn6 127.28(4) 7_565 .
Zn7 Pb1 Zn6 104.48(4) . .
Zn10 Pb1 Pr2 71.66(2) 7_565 7_565
Zn7 Pb1 Pr2 135.750(11) . 7_565
Zn6 Pb1 Pr2 70.26(2) . 7_565
Zn10 Pb1 Pr2 71.66(2) 7_565 7_564
Zn7 Pb1 Pr2 135.750(11) . 7_564
Zn6 Pb1 Pr2 70.26(2) . 7_564
Pr2 Pb1 Pr2 85.422(18) 7_565 7_564
Zn10 Pb1 Pr1 137.778(9) 7_565 .
Zn7 Pb1 Pr1 62.51(2) . .
Zn6 Pb1 Pr1 63.56(2) . .
Pr2 Pb1 Pr1 77.291(14) 7_565 .
Pr2 Pb1 Pr1 133.760(19) 7_564 .
Zn10 Pb1 Pr1 137.778(9) 7_565 1_554
Zn7 Pb1 Pr1 62.51(2) . 1_554
Zn6 Pb1 Pr1 63.56(2) . 1_554
Pr2 Pb1 Pr1 133.761(19) 7_565 1_554
Pr2 Pb1 Pr1 77.292(14) 7_564 1_554
Pr1 Pb1 Pr1 84.443(17) . 1_554
Zn10 Pb1 Pr4 73.18(2) 7_565 1_554
Zn7 Pb1 Pr4 69.118(19) . 1_554
Zn6 Pb1 Pr4 135.872(10) . 1_554
Pr2 Pb1 Pr4 144.822(17) 7_565 1_554
Pr2 Pb1 Pr4 84.602(11) 7_564 1_554
Pr1 Pb1 Pr4 131.524(16) . 1_554
Pr1 Pb1 Pr4 76.110(10) 1_554 1_554
Zn10 Pb1 Pr4 73.18(2) 7_565 .
Zn7 Pb1 Pr4 69.118(19) . .
Zn6 Pb1 Pr4 135.872(10) . .
Pr2 Pb1 Pr4 84.602(11) 7_565 .
Pr2 Pb1 Pr4 144.822(17) 7_564 .
Pr1 Pb1 Pr4 76.111(10) . .
Pr1 Pb1 Pr4 131.523(16) 1_554 .
Pr4 Pb1 Pr4 84.421(12) 1_554 .
Zn6 Zn2 Zn6 121.55(7) . 1_556
Zn6 Zn2 Zn12 117.27(4) . .
Zn6 Zn2 Zn12 117.27(4) 1_556 .
Zn6 Zn2 Zn3 86.27(4) . .
Zn6 Zn2 Zn3 86.27(4) 1_556 .
Zn12 Zn2 Zn3 117.85(5) . .
Zn6 Zn2 Zn11 57.68(3) . 7_565
Zn6 Zn2 Zn11 145.31(6) 1_556 7_565
Zn12 Zn2 Zn11 62.08(3) . 7_565
Zn3 Zn2 Zn11 126.16(3) . 7_565
Zn6 Zn2 Zn11 145.31(6) . 7_566
Zn6 Zn2 Zn11 57.68(3) 1_556 7_566
Zn12 Zn2 Zn11 62.08(3) . 7_566
Zn3 Zn2 Zn11 126.16(3) . 7_566
Zn11 Zn2 Zn11 102.06(5) 7_565 7_566
Zn6 Zn2 Pr3 150.07(5) . 1_556
Zn6 Zn2 Pr3 67.07(3) 1_556 1_556
Zn12 Zn2 Pr3 73.25(3) . 1_556
Zn3 Zn2 Pr3 64.93(3) . 1_556
Zn11 Zn2 Pr3 133.62(5) 7_565 1_556
Zn11 Zn2 Pr3 64.58(3) 7_566 1_556
Zn6 Zn2 Pr3 67.07(3) . .
Zn6 Zn2 Pr3 150.07(5) 1_556 .
Zn12 Zn2 Pr3 73.25(3) . .
Zn3 Zn2 Pr3 64.93(3) . .
Zn11 Zn2 Pr3 64.58(3) 7_565 .
Zn11 Zn2 Pr3 133.62(5) 7_566 .
Pr3 Zn2 Pr3 92.07(4) 1_556 .
Zn6 Zn2 Pr2 74.30(4) . 7_565
Zn6 Zn2 Pr2 74.30(4) 1_556 7_565
Zn12 Zn2 Pr2 103.46(4) . 7_565
Zn3 Zn2 Pr2 138.69(5) . 7_565
Zn11 Zn2 Pr2 72.58(3) 7_565 7_565
Zn11 Zn2 Pr2 72.58(3) 7_566 7_565
Pr3 Zn2 Pr2 132.95(2) 1_556 7_565
Pr3 Zn2 Pr2 132.95(2) . 7_565
Zn6 Zn2 Pr1 62.87(3) . .
Zn6 Zn2 Pr1 62.87(3) 1_556 .
Zn12 Zn2 Pr1 179.25(5) . .
Zn3 Zn2 Pr1 61.39(4) . .
Zn11 Zn2 Pr1 118.27(3) 7_565 .
Zn11 Zn2 Pr1 118.27(3) 7_566 .
Pr3 Zn2 Pr1 106.25(3) 1_556 .
Pr3 Zn2 Pr1 106.25(3) . .
Pr2 Zn2 Pr1 77.29(3) 7_565 .
Zn4 Zn3 Zn8 116.51(4) . 1_556
Zn4 Zn3 Zn8 116.51(4) . .
Zn8 Zn3 Zn8 121.17(7) 1_556 .
Zn4 Zn3 Zn2 105.48(6) . .
Zn8 Zn3 Zn2 94.49(4) 1_556 .
Zn8 Zn3 Zn2 94.49(4) . .
Zn4 Zn3 Zn10 63.08(3) . 1_556
Zn8 Zn3 Zn10 55.98(3) 1_556 1_556
Zn8 Zn3 Zn10 141.06(6) . 1_556
Zn2 Zn3 Zn10 123.92(3) . 1_556
Zn4 Zn3 Zn10 63.08(3) . .
Zn8 Zn3 Zn10 141.06(6) 1_556 .
Zn8 Zn3 Zn10 55.98(3) . .
Zn2 Zn3 Zn10 123.92(3) . .
Zn10 Zn3 Zn10 100.27(5) 1_556 .
Zn4 Zn3 Pr2 105.27(5) . .
Zn8 Zn3 Pr2 71.63(4) 1_556 .
Zn8 Zn3 Pr2 71.63(4) . .
Zn2 Zn3 Pr2 149.25(5) . .
Zn10 Zn3 Pr2 71.43(3) 1_556 .
Zn10 Zn3 Pr2 71.43(3) . .
Zn4 Zn3 Pr3 66.26(3) . .
Zn8 Zn3 Pr3 156.41(5) 1_556 .
Zn8 Zn3 Pr3 71.33(3) . .
Zn2 Zn3 Pr3 63.28(3) . .
Zn10 Zn3 Pr3 128.67(5) 1_556 .
Zn10 Zn3 Pr3 62.30(3) . .
Pr2 Zn3 Pr3 131.58(2) . .
Zn4 Zn3 Pr3 66.26(3) . 1_556
Zn8 Zn3 Pr3 71.33(3) 1_556 1_556
Zn8 Zn3 Pr3 156.41(5) . 1_556
Zn2 Zn3 Pr3 63.28(3) . 1_556
Zn10 Zn3 Pr3 62.30(3) 1_556 1_556
Zn10 Zn3 Pr3 128.67(5) . 1_556
Pr2 Zn3 Pr3 131.58(2) . 1_556
Pr3 Zn3 Pr3 90.44(3) . 1_556
Zn4 Zn3 Pr1 175.82(6) . .
Zn8 Zn3 Pr1 64.51(3) 1_556 .
Zn8 Zn3 Pr1 64.51(4) . .
Zn2 Zn3 Pr1 70.35(4) . .
Zn10 Zn3 Pr1 118.98(3) 1_556 .
Zn10 Zn3 Pr1 118.98(3) . .
Pr2 Zn3 Pr1 78.91(3) . .
Pr3 Zn3 Pr1 111.07(3) . .
Pr3 Zn3 Pr1 111.07(3) 1_556 .
Zn3 Zn4 Zn7 117.21(3) . 3_556
Zn3 Zn4 Zn7 117.21(3) . 3
Zn7 Zn4 Zn7 123.45(7) 3_556 3
Zn3 Zn4 Zn5 104.50(6) . 3_556
Zn7 Zn4 Zn5 90.30(4) 3_556 3_556
Zn7 Zn4 Zn5 90.30(4) 3 3_556
Zn3 Zn4 Zn10 64.85(4) . 1_556
Zn7 Zn4 Zn10 56.71(3) 3_556 1_556
Zn7 Zn4 Zn10 145.45(6) 3 1_556
Zn5 Zn4 Zn10 123.53(3) 3_556 1_556
Zn3 Zn4 Zn10 64.85(4) . .
Zn7 Zn4 Zn10 145.45(6) 3_556 .
Zn7 Zn4 Zn10 56.71(3) 3 .
Zn5 Zn4 Zn10 123.53(3) 3_556 .
Zn10 Zn4 Zn10 102.38(5) 1_556 .
Zn3 Zn4 Pr3 66.23(3) . .
Zn7 Zn4 Pr3 151.73(5) 3_556 .
Zn7 Zn4 Pr3 68.33(3) 3 .
Zn5 Zn4 Pr3 62.71(3) 3_556 .
Zn10 Zn4 Pr3 130.38(5) 1_556 .
Zn10 Zn4 Pr3 62.74(3) . .
Zn3 Zn4 Pr3 66.23(3) . 1_556
Zn7 Zn4 Pr3 68.33(3) 3_556 1_556
Zn7 Zn4 Pr3 151.73(5) 3 1_556
Zn5 Zn4 Pr3 62.71(3) 3_556 1_556
Zn10 Zn4 Pr3 62.74(3) 1_556 1_556
Zn10 Zn4 Pr3 130.38(5) . 1_556
Pr3 Zn4 Pr3 90.42(3) . 1_556
Zn3 Zn4 Pr4 110.36(5) . 3_556
Zn7 Zn4 Pr4 74.04(4) 3_556 3_556
Zn7 Zn4 Pr4 74.04(4) 3 3_556
Zn5 Zn4 Pr4 145.14(5) 3_556 3_556
Zn10 Zn4 Pr4 73.50(3) 1_556 3_556
Zn10 Zn4 Pr4 73.50(3) . 3_556
Pr3 Zn4 Pr4 133.00(2) . 3_556
Pr3 Zn4 Pr4 133.00(2) 1_556 3_556
Zn3 Zn4 Pr1 170.71(6) . 3_556
Zn7 Zn4 Pr1 64.45(3) 3_556 3_556
Zn7 Zn4 Pr1 64.45(3) 3 3_556
Zn5 Zn4 Pr1 66.20(4) 3_556 3_556
Zn10 Zn4 Pr1 119.59(3) 1_556 3_556
Zn10 Zn4 Pr1 119.59(3) . 3_556
Pr3 Zn4 Pr1 107.72(3) . 3_556
Pr3 Zn4 Pr1 107.72(3) 1_556 3_556
Pr4 Zn4 Pr1 78.94(3) 3_556 3_556
Zn9 Zn5 Zn9 119.65(6) 1_556 .
Zn9 Zn5 Zn12 117.04(4) 1_556 3_546
Zn9 Zn5 Zn12 117.04(4) . 3_546
Zn9 Zn5 Zn4 89.30(4) 1_556 3_546
Zn9 Zn5 Zn4 89.29(4) . 3_546
Zn12 Zn5 Zn4 116.66(5) 3_546 3_546
Zn9 Zn5 Zn11 142.84(6) 1_556 .
Zn9 Zn5 Zn11 56.90(3) . .
Zn12 Zn5 Zn11 61.82(3) 3_546 .
Zn4 Zn5 Zn11 125.74(3) 3_546 .
Zn9 Zn5 Zn11 56.90(3) 1_556 1_556
Zn9 Zn5 Zn11 142.84(6) . 1_556
Zn12 Zn5 Zn11 61.81(3) 3_546 1_556
Zn4 Zn5 Zn11 125.74(3) 3_546 1_556
Zn11 Zn5 Zn11 101.95(5) . 1_556
Zn9 Zn5 Pr3 152.93(5) 1_556 3_545
Zn9 Zn5 Pr3 69.19(3) . 3_545
Zn12 Zn5 Pr3 73.03(3) 3_546 3_545
Zn4 Zn5 Pr3 64.46(3) 3_546 3_545
Zn11 Zn5 Pr3 64.18(3) . 3_545
Zn11 Zn5 Pr3 133.14(5) 1_556 3_545
Zn9 Zn5 Pr3 69.19(3) 1_556 3_546
Zn9 Zn5 Pr3 152.93(5) . 3_546
Zn12 Zn5 Pr3 73.03(3) 3_546 3_546
Zn4 Zn5 Pr3 64.46(3) 3_546 3_546
Zn11 Zn5 Pr3 133.15(5) . 3_546
Zn11 Zn5 Pr3 64.18(3) 1_556 3_546
Pr3 Zn5 Pr3 92.19(4) 3_545 3_546
Zn9 Zn5 Pr2 71.95(4) 1_556 .
Zn9 Zn5 Pr2 71.95(4) . .
Zn12 Zn5 Pr2 102.80(4) 3_546 .
Zn4 Zn5 Pr2 140.54(5) 3_546 .
Zn11 Zn5 Pr2 72.46(3) . .
Zn11 Zn5 Pr2 72.46(3) 1_556 .
Pr3 Zn5 Pr2 132.69(2) 3_545 .
Pr3 Zn5 Pr2 132.69(2) 3_546 .
Zn9 Zn5 Pr1 62.74(3) 1_556 .
Zn9 Zn5 Pr1 62.73(3) . .
Zn12 Zn5 Pr1 179.05(5) 3_546 .
Zn4 Zn5 Pr1 64.29(4) 3_546 .
Zn11 Zn5 Pr1 117.73(3) . .
Zn11 Zn5 Pr1 117.73(3) 1_556 .
Pr3 Zn5 Pr1 107.59(3) 3_545 .
Pr3 Zn5 Pr1 107.59(3) 3_546 .
Pr2 Zn5 Pr1 76.25(3) . .
Zn2 Zn6 Zn2 121.55(7) 1_554 .
Zn2 Zn6 Zn11 67.15(4) 1_554 7_565
Zn2 Zn6 Zn11 67.15(4) . 7_565
Zn2 Zn6 Pb1 116.06(4) 1_554 .
Zn2 Zn6 Pb1 116.06(4) . .
Zn11 Zn6 Pb1 116.82(5) 7_565 .
Zn2 Zn6 Zn8 93.78(4) 1_554 .
Zn2 Zn6 Zn8 93.78(4) . .
Zn11 Zn6 Zn8 135.07(6) 7_565 .
Pb1 Zn6 Zn8 108.11(5) . .
Zn2 Zn6 Pr3 64.71(3) 1_554 .
Zn2 Zn6 Pr3 64.71(3) . .
Zn11 Zn6 Pr3 66.27(4) 7_565 .
Pb1 Zn6 Pr3 176.91(5) . .
Zn8 Zn6 Pr3 68.80(4) . .
Zn2 Zn6 Pr1 154.60(5) 1_554 .
Zn2 Zn6 Pr1 72.13(3) . .
Zn11 Zn6 Pr1 135.856(17) 7_565 .
Pb1 Zn6 Pr1 67.49(3) . .
Zn8 Zn6 Pr1 62.53(3) . .
Pr3 Zn6 Pr1 110.45(3) . .
Zn2 Zn6 Pr1 72.13(3) 1_554 1_554
Zn2 Zn6 Pr1 154.60(5) . 1_554
Zn11 Zn6 Pr1 135.857(17) 7_565 1_554
Pb1 Zn6 Pr1 67.49(3) . 1_554
Zn8 Zn6 Pr1 62.53(3) . 1_554
Pr3 Zn6 Pr1 110.45(3) . 1_554
Pr1 Zn6 Pr1 87.79(3) . 1_554
Zn2 Zn6 Pr2 60.76(3) 1_554 7_564
Zn2 Zn6 Pr2 128.98(5) . 7_564
Zn11 Zn6 Pr2 69.96(3) 7_565 7_564
Pb1 Zn6 Pr2 62.68(2) . 7_564
Zn8 Zn6 Pr2 136.73(2) . 7_564
Pr3 Zn6 Pr2 119.44(3) . 7_564
Pr1 Zn6 Pr2 130.11(4) . 7_564
Pr1 Zn6 Pr2 75.907(19) 1_554 7_564
Zn2 Zn6 Pr2 128.98(5) 1_554 7_565
Zn2 Zn6 Pr2 60.76(3) . 7_565
Zn11 Zn6 Pr2 69.96(3) 7_565 7_565
Pb1 Zn6 Pr2 62.68(2) . 7_565
Zn8 Zn6 Pr2 136.73(2) . 7_565
Pr3 Zn6 Pr2 119.44(3) . 7_565
Pr1 Zn6 Pr2 75.907(19) . 7_565
Pr1 Zn6 Pr2 130.11(4) 1_554 7_565
Pr2 Zn6 Pr2 79.62(3) 7_564 7_565
Zn4 Zn7 Zn4 123.45(7) 3_545 3_546
Zn4 Zn7 Zn10 68.10(4) 3_545 3_545
Zn4 Zn7 Zn10 68.10(4) 3_546 3_545
Zn4 Zn7 Pb1 116.16(4) 3_545 .
Zn4 Zn7 Pb1 116.16(4) 3_546 .
Zn10 Zn7 Pb1 120.46(5) 3_545 .
Zn4 Zn7 Zn9 90.66(4) 3_545 .
Zn4 Zn7 Zn9 90.66(4) 3_546 .
Zn10 Zn7 Zn9 129.46(6) 3_545 .
Pb1 Zn7 Zn9 110.08(5) . .
Zn4 Zn7 Pr1 69.42(3) 3_545 1_554
Zn4 Zn7 Pr1 152.63(5) 3_546 1_554
Zn10 Zn7 Pr1 135.261(17) 3_545 1_554
Pb1 Zn7 Pr1 68.29(3) . 1_554
Zn9 Zn7 Pr1 63.73(3) . 1_554
Zn4 Zn7 Pr1 152.63(5) 3_545 .
Zn4 Zn7 Pr1 69.42(3) 3_546 .
Zn10 Zn7 Pr1 135.261(17) 3_545 .
Pb1 Zn7 Pr1 68.29(3) . .
Zn9 Zn7 Pr1 63.73(3) . .
Pr1 Zn7 Pr1 89.46(3) 1_554 .
Zn4 Zn7 Pr3 64.84(3) 3_545 3_545
Zn4 Zn7 Pr3 64.84(3) 3_546 3_545
Zn10 Zn7 Pr3 64.23(4) 3_545 3_545
Pb1 Zn7 Pr3 175.30(5) . 3_545
Zn9 Zn7 Pr3 65.23(4) . 3_545
Pr1 Zn7 Pr3 108.61(3) 1_554 3_545
Pr1 Zn7 Pr3 108.61(3) . 3_545
Zn4 Zn7 Pr4 61.15(3) 3_545 1_554
Zn4 Zn7 Pr4 130.89(5) 3_546 1_554
Zn10 Zn7 Pr4 71.67(3) 3_545 1_554
Pb1 Zn7 Pr4 63.87(2) . 1_554
Zn9 Zn7 Pr4 137.491(19) . 1_554
Pr1 Zn7 Pr4 76.178(16) 1_554 1_554
Pr1 Zn7 Pr4 132.05(4) . 1_554
Pr3 Zn7 Pr4 119.34(3) 3_545 1_554
Zn4 Zn7 Pr4 130.89(5) 3_545 .
Zn4 Zn7 Pr4 61.15(3) 3_546 .
Zn10 Zn7 Pr4 71.67(3) 3_545 .
Pb1 Zn7 Pr4 63.87(2) . .
Zn9 Zn7 Pr4 137.491(19) . .
Pr1 Zn7 Pr4 132.05(4) 1_554 .
Pr1 Zn7 Pr4 76.177(16) . .
Pr3 Zn7 Pr4 119.34(3) 3_545 .
Pr4 Zn7 Pr4 80.42(3) 1_554 .
Zn9 Zn8 Zn3 118.83(3) . .
Zn9 Zn8 Zn3 118.83(3) . 1_554
Zn3 Zn8 Zn3 121.17(7) . 1_554
Zn9 Zn8 Zn10 126.47(6) . .
Zn3 Zn8 Zn10 68.78(4) . .
Zn3 Zn8 Zn10 68.78(4) 1_554 .
Zn9 Zn8 Zn6 110.25(6) . .
Zn3 Zn8 Zn6 85.46(4) . .
Zn3 Zn8 Zn6 85.46(4) 1_554 .
Zn10 Zn8 Zn6 123.27(6) . .
Zn9 Zn8 Pr1 66.85(3) . .
Zn3 Zn8 Pr1 67.82(3) . .
Zn3 Zn8 Pr1 149.92(5) 1_554 .
Zn10 Zn8 Pr1 134.442(17) . .
Zn6 Zn8 Pr1 65.92(3) . .
Zn9 Zn8 Pr1 66.84(3) . 1_554
Zn3 Zn8 Pr1 149.92(5) . 1_554
Zn3 Zn8 Pr1 67.82(3) 1_554 1_554
Zn10 Zn8 Pr1 134.442(17) . 1_554
Zn6 Zn8 Pr1 65.92(3) . 1_554
Pr1 Zn8 Pr1 91.02(3) . 1_554
Zn9 Zn8 Pr2 69.34(3) . .
Zn3 Zn8 Pr2 61.89(3) . .
Zn3 Zn8 Pr2 133.50(5) 1_554 .
Zn10 Zn8 Pr2 71.39(3) . .
Zn6 Zn8 Pr2 137.656(17) . .
Pr1 Zn8 Pr2 76.581(18) . .
Pr1 Zn8 Pr2 135.86(4) 1_554 .
Zn9 Zn8 Pr2 69.34(3) . 1_554
Zn3 Zn8 Pr2 133.50(5) . 1_554
Zn3 Zn8 Pr2 61.88(3) 1_554 1_554
Zn10 Zn8 Pr2 71.39(3) . 1_554
Zn6 Zn8 Pr2 137.656(17) . 1_554
Pr1 Zn8 Pr2 135.86(4) . 1_554
Pr1 Zn8 Pr2 76.580(18) 1_554 1_554
Pr2 Zn8 Pr2 83.46(3) . 1_554
Zn9 Zn8 Pr3 171.44(5) . .
Zn3 Zn8 Pr3 62.43(3) . .
Zn3 Zn8 Pr3 62.43(3) 1_554 .
Zn10 Zn8 Pr3 62.08(4) . .
Zn6 Zn8 Pr3 61.19(4) . .
Pr1 Zn8 Pr3 107.61(3) . .
Pr1 Zn8 Pr3 107.61(3) 1_554 .
Pr2 Zn8 Pr3 116.53(3) . .
Pr2 Zn8 Pr3 116.53(3) 1_554 .
Zn8 Zn9 Zn5 118.82(3) . 1_554
Zn8 Zn9 Zn5 118.82(3) . .
Zn5 Zn9 Zn5 119.65(6) 1_554 .
Zn8 Zn9 Zn11 124.03(6) . .
Zn5 Zn9 Zn11 67.18(4) 1_554 .
Zn5 Zn9 Zn11 67.18(4) . .
Zn8 Zn9 Zn7 107.07(5) . .
Zn5 Zn9 Zn7 89.69(4) 1_554 .
Zn5 Zn9 Zn7 89.69(4) . .
Zn11 Zn9 Zn7 128.90(6) . .
Zn8 Zn9 Pr1 65.91(3) . 1_554
Zn5 Zn9 Pr1 70.52(3) 1_554 1_554
Zn5 Zn9 Pr1 153.02(5) . 1_554
Zn11 Zn9 Pr1 134.887(17) . 1_554
Zn7 Zn9 Pr1 64.49(3) . 1_554
Zn8 Zn9 Pr1 65.91(3) . .
Zn5 Zn9 Pr1 153.02(5) 1_554 .
Zn5 Zn9 Pr1 70.52(3) . .
Zn11 Zn9 Pr1 134.887(17) . .
Zn7 Zn9 Pr1 64.49(3) . .
Pr1 Zn9 Pr1 90.20(3) 1_554 .
Zn8 Zn9 Pr3 171.43(5) . 3_545
Zn5 Zn9 Pr3 62.91(3) 1_554 3_545
Zn5 Zn9 Pr3 62.91(3) . 3_545
Zn11 Zn9 Pr3 64.54(4) . 3_545
Zn7 Zn9 Pr3 64.35(4) . 3_545
Pr1 Zn9 Pr3 108.53(3) 1_554 3_545
Pr1 Zn9 Pr3 108.53(3) . 3_545
Zn8 Zn9 Pr2 66.97(3) . .
Zn5 Zn9 Pr2 131.48(5) 1_554 .
Zn5 Zn9 Pr2 61.99(3) . .
Zn11 Zn9 Pr2 71.51(3) . .
Zn7 Zn9 Pr2 137.154(19) . .
Pr1 Zn9 Pr2 132.58(4) 1_554 .
Pr1 Zn9 Pr2 75.474(18) . .
Pr3 Zn9 Pr2 118.89(3) 3_545 .
Zn8 Zn9 Pr2 66.98(3) . 1_554
Zn5 Zn9 Pr2 61.99(3) 1_554 1_554
Zn5 Zn9 Pr2 131.48(5) . 1_554
Zn11 Zn9 Pr2 71.51(3) . 1_554
Zn7 Zn9 Pr2 137.154(19) . 1_554
Pr1 Zn9 Pr2 75.474(18) 1_554 1_554
Pr1 Zn9 Pr2 132.58(4) . 1_554
Pr3 Zn9 Pr2 118.89(3) 3_545 1_554
Pr2 Zn9 Pr2 81.79(3) . 1_554
Zn7 Zn10 Zn8 139.15(6) 3 .
Zn7 Zn10 Zn1 111.30(5) 3 7_665
Zn8 Zn10 Zn1 109.55(5) . 7_665
Zn7 Zn10 Pb1 111.30(5) 3 7_665
Zn8 Zn10 Pb1 109.55(5) . 7_665
Zn1 Zn10 Pb1 0.000(18) 7_665 7_665
Zn7 Zn10 Zn4 55.18(3) 3 .
Zn8 Zn10 Zn4 105.24(4) . .
Zn1 Zn10 Zn4 116.63(4) 7_665 .
Pb1 Zn10 Zn4 116.63(4) 7_665 .
Zn7 Zn10 Zn4 55.18(3) 3 1_554
Zn8 Zn10 Zn4 105.24(4) . 1_554
Zn1 Zn10 Zn4 116.63(4) 7_665 1_554
Pb1 Zn10 Zn4 116.63(4) 7_665 1_554
Zn4 Zn10 Zn4 102.38(5) . 1_554
Zn7 Zn10 Zn3 103.88(4) 3 1_554
Zn8 Zn10 Zn3 55.23(3) . 1_554
Zn1 Zn10 Zn3 117.81(4) 7_665 1_554
Pb1 Zn10 Zn3 117.81(4) 7_665 1_554
Zn4 Zn10 Zn3 125.55(5) . 1_554
Zn4 Zn10 Zn3 52.07(3) 1_554 1_554
Zn7 Zn10 Zn3 103.88(4) 3 .
Zn8 Zn10 Zn3 55.23(3) . .
Zn1 Zn10 Zn3 117.81(4) 7_665 .
Pb1 Zn10 Zn3 117.81(4) 7_665 .
Zn4 Zn10 Zn3 52.07(3) . .
Zn4 Zn10 Zn3 125.55(5) 1_554 .
Zn3 Zn10 Zn3 100.27(5) 1_554 .
Zn7 Zn10 Pr3 67.97(4) 3 .
Zn8 Zn10 Pr3 71.18(4) . .
Zn1 Zn10 Pr3 179.27(5) 7_665 .
Pb1 Zn10 Pr3 179.27(5) 7_665 .
Zn4 Zn10 Pr3 63.01(3) . .
Zn4 Zn10 Pr3 63.01(3) 1_554 .
Zn3 Zn10 Pr3 62.55(3) 1_554 .
Zn3 Zn10 Pr3 62.55(3) . .
Zn7 Zn10 Pr2 138.23(2) 3 .
Zn8 Zn10 Pr2 64.51(3) . .
Zn1 Zn10 Pr2 62.52(2) 7_665 .
Pb1 Zn10 Pr2 62.52(2) 7_665 .
Zn4 Zn10 Pr2 89.12(2) . .
Zn4 Zn10 Pr2 166.58(4) 1_554 .
Zn3 Zn10 Pr2 115.42(4) 1_554 .
Zn3 Zn10 Pr2 57.04(3) . .
Pr3 Zn10 Pr2 117.99(3) . .
Zn7 Zn10 Pr2 138.23(2) 3 1_554
Zn8 Zn10 Pr2 64.51(3) . 1_554
Zn1 Zn10 Pr2 62.52(2) 7_665 1_554
Pb1 Zn10 Pr2 62.52(2) 7_665 1_554
Zn4 Zn10 Pr2 166.58(4) . 1_554
Zn4 Zn10 Pr2 89.12(2) 1_554 1_554
Zn3 Zn10 Pr2 57.04(3) 1_554 1_554
Zn3 Zn10 Pr2 115.42(4) . 1_554
Pr3 Zn10 Pr2 117.99(3) . 1_554
Pr2 Zn10 Pr2 78.69(3) . 1_554
Zn7 Zn10 Pr4 65.54(3) 3 3_556
Zn8 Zn10 Pr4 138.56(2) . 3_556
Zn1 Zn10 Pr4 61.88(2) 7_665 3_556
Pb1 Zn10 Pr4 61.88(2) 7_665 3_556
Zn4 Zn10 Pr4 56.88(3) . 3_556
Zn4 Zn10 Pr4 114.74(4) 1_554 3_556
Zn3 Zn10 Pr4 166.20(4) 1_554 3_556
Zn3 Zn10 Pr4 91.19(2) . 3_556
Pr3 Zn10 Pr4 117.60(3) . 3_556
Pr2 Zn10 Pr4 77.286(17) . 3_556
Pr2 Zn10 Pr4 124.39(4) 1_554 3_556
Zn9 Zn11 Zn6 115.85(6) . 7_665
Zn9 Zn11 Zn12 110.29(3) . 3_545
Zn6 Zn11 Zn12 108.46(3) 7_665 3_545
Zn9 Zn11 Zn12 110.29(3) . 3_546
Zn6 Zn11 Zn12 108.46(3) 7_665 3_546
Zn12 Zn11 Zn12 102.65(4) 3_545 3_546
Zn9 Zn11 Zn2 119.09(4) . 7_665
Zn6 Zn11 Zn2 55.18(3) 7_665 7_665
Zn12 Zn11 Zn2 130.22(5) 3_545 7_665
Zn12 Zn11 Zn2 55.38(3) 3_546 7_665
Zn9 Zn11 Zn2 119.09(4) . 7_664
Zn6 Zn11 Zn2 55.18(3) 7_665 7_664
Zn12 Zn11 Zn2 55.38(3) 3_545 7_664
Zn12 Zn11 Zn2 130.22(5) 3_546 7_664
Zn2 Zn11 Zn2 102.06(5) 7_665 7_664
Zn9 Zn11 Zn5 55.92(3) . 1_554
Zn6 Zn11 Zn5 120.19(4) 7_665 1_554
Zn12 Zn11 Zn5 55.83(3) 3_545 1_554
Zn12 Zn11 Zn5 130.65(5) 3_546 1_554
Zn2 Zn11 Zn5 172.32(6) 7_665 1_554
Zn2 Zn11 Zn5 77.47(3) 7_664 1_554
Zn9 Zn11 Zn5 55.92(3) . .
Zn6 Zn11 Zn5 120.19(4) 7_665 .
Zn12 Zn11 Zn5 130.65(5) 3_545 .
Zn12 Zn11 Zn5 55.83(3) 3_546 .
Zn2 Zn11 Zn5 77.47(3) 7_665 .
Zn2 Zn11 Zn5 172.32(6) 7_664 .
Zn5 Zn11 Zn5 101.95(5) 1_554 .
Zn9 Zn11 Pr3 67.56(4) . 3_545
Zn6 Zn11 Pr3 176.59(5) 7_665 3_545
Zn12 Zn11 Pr3 69.63(2) 3_545 3_545
Zn12 Zn11 Pr3 69.63(2) 3_546 3_545
Zn2 Zn11 Pr3 123.67(3) 7_665 3_545
Zn2 Zn11 Pr3 123.67(3) 7_664 3_545
Zn5 Zn11 Pr3 61.35(3) 1_554 3_545
Zn5 Zn11 Pr3 61.35(3) . 3_545
Zn9 Zn11 Pr3 179.36(6) . 7_665
Zn6 Zn11 Pr3 64.79(4) 7_665 7_665
Zn12 Zn11 Pr3 69.36(2) 3_545 7_665
Zn12 Zn11 Pr3 69.36(2) 3_546 7_665
Zn2 Zn11 Pr3 61.20(3) 7_665 7_665
Zn2 Zn11 Pr3 61.20(3) 7_664 7_665
Zn5 Zn11 Pr3 123.85(3) 1_554 7_665
Zn5 Zn11 Pr3 123.85(3) . 7_665
Pr3 Zn11 Pr3 111.81(4) 3_545 7_665
Zn9 Zn11 Pr2 64.68(3) . 1_554
Zn6 Zn11 Pr2 66.29(3) 7_665 1_554
Zn12 Zn11 Pr2 90.063(11) 3_545 1_554
Zn12 Zn11 Pr2 167.28(3) 3_546 1_554
Zn2 Zn11 Pr2 115.60(4) 7_665 1_554
Zn2 Zn11 Pr2 57.44(3) 7_664 1_554
Zn5 Zn11 Pr2 57.56(3) 1_554 1_554
Zn5 Zn11 Pr2 115.66(4) . 1_554
Pr3 Zn11 Pr2 116.18(3) 3_545 1_554
Pr3 Zn11 Pr2 115.78(3) 7_665 1_554
Zn9 Zn11 Pr2 64.68(3) . .
Zn6 Zn11 Pr2 66.29(3) 7_665 .
Zn12 Zn11 Pr2 167.28(3) 3_545 .
Zn12 Zn11 Pr2 90.063(11) 3_546 .
Zn2 Zn11 Pr2 57.44(3) 7_665 .
Zn2 Zn11 Pr2 115.60(4) 7_664 .
Zn5 Zn11 Pr2 115.66(4) 1_554 .
Zn5 Zn11 Pr2 57.56(3) . .
Pr3 Zn11 Pr2 116.18(3) 3_545 .
Pr3 Zn11 Pr2 115.78(3) 7_665 .
Pr2 Zn11 Pr2 77.22(3) 1_554 .
Zn2 Zn12 Zn2 180.00(5) . 5_566
Zn2 Zn12 Zn5 84.49(4) . 7_565
Zn2 Zn12 Zn5 95.51(4) 5_566 7_565
Zn2 Zn12 Zn5 95.51(4) . 3_556
Zn2 Zn12 Zn5 84.49(4) 5_566 3_556
Zn5 Zn12 Zn5 180.00(4) 7_565 3_556
Zn2 Zn12 Zn11 62.54(3) . 7_565
Zn2 Zn12 Zn11 117.46(3) 5_566 7_565
Zn5 Zn12 Zn11 62.35(2) 7_565 7_565
Zn5 Zn12 Zn11 117.65(2) 3_556 7_565
Zn2 Zn12 Zn11 117.46(3) . 3_556
Zn2 Zn12 Zn11 62.54(3) 5_566 3_556
Zn5 Zn12 Zn11 117.65(2) 7_565 3_556
Zn5 Zn12 Zn11 62.35(2) 3_556 3_556
Zn11 Zn12 Zn11 180.00(4) 7_565 3_556
Zn2 Zn12 Zn11 62.54(3) . 7_566
Zn2 Zn12 Zn11 117.46(3) 5_566 7_566
Zn5 Zn12 Zn11 62.35(2) 7_565 7_566
Zn5 Zn12 Zn11 117.65(2) 3_556 7_566
Zn11 Zn12 Zn11 102.65(4) 7_565 7_566
Zn11 Zn12 Zn11 77.35(4) 3_556 7_566
Zn2 Zn12 Zn11 117.46(3) . 3
Zn2 Zn12 Zn11 62.54(3) 5_566 3
Zn5 Zn12 Zn11 117.65(2) 7_565 3
Zn5 Zn12 Zn11 62.35(2) 3_556 3
Zn11 Zn12 Zn11 77.35(4) 7_565 3
Zn11 Zn12 Zn11 102.65(4) 3_556 3
Zn11 Zn12 Zn11 180.00(4) 7_566 3
Zn2 Zn12 Pr3 120.780(19) . 5_565
Zn2 Zn12 Pr3 59.220(19) 5_566 5_565
Zn5 Zn12 Pr3 59.011(19) 7_565 5_565
Zn5 Zn12 Pr3 120.989(19) 3_556 5_565
Zn11 Zn12 Pr3 59.53(2) 7_565 5_565
Zn11 Zn12 Pr3 120.47(2) 3_556 5_565
Zn11 Zn12 Pr3 120.08(2) 7_566 5_565
Zn11 Zn12 Pr3 59.92(2) 3 5_565
Zn2 Zn12 Pr3 59.220(19) . 1_556
Zn2 Zn12 Pr3 120.780(19) 5_566 1_556
Zn5 Zn12 Pr3 120.989(19) 7_565 1_556
Zn5 Zn12 Pr3 59.011(19) 3_556 1_556
Zn11 Zn12 Pr3 120.47(2) 7_565 1_556
Zn11 Zn12 Pr3 59.53(2) 3_556 1_556
Zn11 Zn12 Pr3 59.92(2) 7_566 1_556
Zn11 Zn12 Pr3 120.08(2) 3 1_556
Pr3 Zn12 Pr3 180.0 5_565 1_556
Zn2 Zn12 Pr3 120.780(19) . 5_566
Zn2 Zn12 Pr3 59.220(19) 5_566 5_566
Zn5 Zn12 Pr3 59.011(19) 7_565 5_566
Zn5 Zn12 Pr3 120.989(19) 3_556 5_566
Zn11 Zn12 Pr3 120.08(2) 7_565 5_566
Zn11 Zn12 Pr3 59.92(2) 3_556 5_566
Zn11 Zn12 Pr3 59.53(2) 7_566 5_566
Zn11 Zn12 Pr3 120.47(2) 3 5_566
Pr3 Zn12 Pr3 80.449(13) 5_565 5_566
Pr3 Zn12 Pr3 99.551(13) 1_556 5_566
Zn2 Zn12 Pr3 59.219(19) . .
Zn2 Zn12 Pr3 120.781(19) 5_566 .
Zn5 Zn12 Pr3 120.989(19) 7_565 .
Zn5 Zn12 Pr3 59.011(19) 3_556 .
Zn11 Zn12 Pr3 59.92(2) 7_565 .
Zn11 Zn12 Pr3 120.08(2) 3_556 .
Zn11 Zn12 Pr3 120.47(2) 7_566 .
Zn11 Zn12 Pr3 59.53(2) 3 .
Pr3 Zn12 Pr3 99.552(13) 5_565 .
Pr3 Zn12 Pr3 80.448(13) 1_556 .
Pr3 Zn12 Pr3 179.999(17) 5_566 .

loop_
_geom_bond_atom_site_label_1
_geom_bond_atom_site_label_2
_geom_bond_distance
_geom_bond_site_symmetry_2
Pr1 Zn8 3.1358(9) .
Pr1 Zn8 3.1359(9) 1_556
Pr1 Zn9 3.1583(9) .
Pr1 Zn9 3.1583(9) 1_556
Pr1 Zn7 3.1786(9) .
Pr1 Zn7 3.1786(9) 1_556
Pr1 Zn3 3.2168(14) .
Pr1 Zn6 3.2266(9) 1_556
Pr1 Zn6 3.2266(9) .
Pr1 Zn4 3.2983(14) 3_546
Pr1 Pb1 3.3290(5) .
Pr2 Zn3 3.1235(13) .
Pr2 Zn2 3.1669(13) 7_665
Pr2 Zn5 3.1731(14) .
Pr2 Zn1 3.2980(5) 7_666
Pr2 Pb1 3.2980(5) 7_666
Pr2 Zn1 3.2980(5) 7_665
Pr2 Pb1 3.2980(5) 7_665
Pr2 Zn8 3.3609(10) 1_556
Pr2 Zn8 3.3609(10) .
Pr2 Zn9 3.4170(10) 1_556
Pr2 Zn9 3.4171(10) .
Pr2 Zn6 3.4939(11) 7_666
Pr3 Zn5 3.1049(9) 3_556
Pr3 Zn5 3.1049(9) 3
Pr3 Zn2 3.1080(9) .
Pr3 Zn2 3.1080(9) 1_554
Pr3 Zn10 3.1444(14) .
Pr3 Zn3 3.1516(9) 1_554
Pr3 Zn3 3.1516(9) .
Pr3 Zn4 3.1522(9) .
Pr3 Zn4 3.1522(9) 1_554
Pr3 Zn6 3.1657(13) .
Pr3 Zn11 3.1848(13) 3
Pr3 Zn11 3.2032(13) 7_565
Pr4 Zn4 3.1566(12) 7_565
Pr4 Zn4 3.1566(12) 3_546
Pr4 Zn1 3.3296(4) 5
Pr4 Zn1 3.3296(4) 1_556
Pr4 Pb1 3.3296(4) 5
Pr4 Pb1 3.3296(4) 1_556
Pr4 Zn1 3.3296(4) 5_556
Pr4 Pb1 3.3296(4) 5_556
Pr4 Pb1 3.3296(4) .
Pr4 Zn7 3.4650(9) 5
Pr4 Zn7 3.4650(9) 1_556
Pb1 Zn10 2.6664(13) 7_565
Pb1 Zn7 2.7127(12) .
Pb1 Zn6 2.7173(13) .
Pb1 Pr2 3.2980(5) 7_565
Pb1 Pr2 3.2980(5) 7_564
Pb1 Pr1 3.3290(5) 1_554
Pb1 Pr4 3.3296(4) 1_554
Zn2 Zn6 2.5633(9) .
Zn2 Zn6 2.5633(9) 1_556
Zn2 Zn12 2.6685(12) .
Zn2 Zn3 2.7340(18) .
Zn2 Zn11 2.8774(11) 7_565
Zn2 Zn11 2.8774(11) 7_566
Zn2 Pr3 3.1080(9) 1_556
Zn2 Pr2 3.1669(13) 7_565
Zn3 Zn4 2.5394(18) .
Zn3 Zn8 2.5681(9) 1_556
Zn3 Zn8 2.5682(9) .
Zn3 Zn10 2.9144(11) 1_556
Zn3 Zn10 2.9145(11) .
Zn3 Pr3 3.1516(9) 1_556
Zn4 Zn7 2.5402(8) 3_556
Zn4 Zn7 2.5402(8) 3
Zn4 Zn5 2.7842(17) 3_556
Zn4 Zn10 2.8708(11) 1_556
Zn4 Zn10 2.8709(11) .
Zn4 Pr3 3.1522(9) 1_556
Zn4 Pr4 3.1566(12) 3_556
Zn4 Pr1 3.2983(14) 3_556
Zn5 Zn9 2.5878(9) 1_556
Zn5 Zn9 2.5878(9) .
Zn5 Zn12 2.6897(12) 3_546
Zn5 Zn4 2.7842(17) 3_546
Zn5 Zn11 2.8796(11) .
Zn5 Zn11 2.8796(11) 1_556
Zn5 Pr3 3.1048(9) 3_545
Zn5 Pr3 3.1048(9) 3_546
Zn6 Zn2 2.5633(9) 1_554
Zn6 Zn11 2.6386(17) 7_565
Zn6 Zn8 2.7680(17) .
Zn6 Pr1 3.2266(9) 1_554
Zn6 Pr2 3.4939(10) 7_564
Zn6 Pr2 3.4939(10) 7_565
Zn7 Zn4 2.5402(8) 3_545
Zn7 Zn4 2.5402(8) 3_546
Zn7 Zn10 2.5864(17) 3_545
Zn7 Zn9 2.7672(17) .
Zn7 Pr1 3.1786(9) 1_554
Zn7 Pr3 3.2367(13) 3_545
Zn7 Pr4 3.4650(9) 1_554
Zn8 Zn9 2.5221(17) .
Zn8 Zn3 2.5682(9) 1_554
Zn8 Zn10 2.5913(17) .
Zn8 Pr1 3.1358(9) 1_554
Zn8 Pr2 3.3609(10) 1_554
Zn9 Zn5 2.5877(9) 1_554
Zn9 Zn11 2.6171(16) .
Zn9 Pr1 3.1582(9) 1_554
Zn9 Pr3 3.2600(13) 3_545
Zn9 Pr2 3.4171(10) 1_554
Zn10 Zn7 2.5863(17) 3
Zn10 Zn1 2.6663(13) 7_665
Zn10 Pb1 2.6663(13) 7_665
Zn10 Zn4 2.8709(11) 1_554
Zn10 Zn3 2.9144(11) 1_554
Zn10 Pr2 3.5287(11) 1_554
Zn10 Pr4 3.6136(10) 3_556
Zn11 Zn6 2.6386(17) 7_665
Zn11 Zn12 2.8654(8) 3_545
Zn11 Zn12 2.8654(8) 3_546
Zn11 Zn2 2.8774(11) 7_665
Zn11 Zn2 2.8774(11) 7_664
Zn11 Zn5 2.8796(11) 1_554
Zn11 Pr3 3.1847(13) 3_545
Zn11 Pr3 3.2032(13) 7_665
Zn11 Pr2 3.5850(11) 1_554
Zn12 Zn2 2.6685(12) 5_566
Zn12 Zn5 2.6898(12) 7_565
Zn12 Zn5 2.6898(12) 3_556
Zn12 Zn11 2.8654(8) 7_565
Zn12 Zn11 2.8654(8) 3_556
Zn12 Zn11 2.8654(8) 7_566
Zn12 Zn11 2.8654(8) 3
Zn12 Pr3 3.4641(5) 5_565
Zn12 Pr3 3.4641(5) 1_556
Zn12 Pr3 3.4641(5) 5_566
